data_4329345
loop_
_publ_author_name
'Daniel L\"assig'
'J\"org Lincke'
'Renata Gerhardt'
'Harald Krautscheid'

_publ_contact_author_address
;
Universit\"at Leipzig
Fakult\"at f\"ur Chemie und Mineralogie
Institut f\"ur Anorganische  Chemie
Johannisallee 29
D-04103 Leipzig
Germany
;
_publ_contact_author_email Krautscheid@rz.uni-leipzig.de
_publ_contact_author_fax 00493419736199
_publ_contact_author_name
;
Harald Krautscheid
;
_publ_contact_author_phone 00493419736172
_publ_section_title
;
 Solid-State Syntheses of Coordination Polymers by Thermal Conversion of
 Molecular Building Blocks and Polymeric Precursors
;
_journal_name_full 'Inorganic Chemistry'
_journal_page_first 6180
_journal_page_last 6189
_journal_paper_doi 10.1021/ic300235s
_journal_volume 51
_journal_year 2012
_chemical_formula_moiety 'C20 H16 N6 O4 Zn, 2.125(H2 O)'
_chemical_formula_sum 'C20 H20.25 N6 O6.125 Zn'
_chemical_formula_weight 508.04
_chemical_name_systematic
;
 ?
;
_space_group_IT_number 104
_symmetry_cell_setting tetragonal
_symmetry_Int_Tables_number 104
_symmetry_space_group_name_Hall 'P 4 -2n'
_symmetry_space_group_name_H-M 'P 4 n c'
_atom_sites_solution_hydrogens geom
_atom_sites_solution_primary direct
_atom_sites_solution_secondary difmap
_audit_creation_method SHELXL-97
_cell_angle_alpha 90.00
_cell_angle_beta 90.00
_cell_angle_gamma 90.00
_cell_formula_units_Z 4
_cell_length_a 14.5956(16)
_cell_length_b 14.5956(16)
_cell_length_c 12.8842(14)
_cell_measurement_reflns_used 5649
_cell_measurement_temperature 213(2)
_cell_measurement_theta_max 28.00
_cell_measurement_theta_min 1.90
_cell_volume 2744.7(5)
_computing_cell_refinement 'STOE X-AREA'
_computing_data_collection 'STOE X-AREA'
_computing_data_reduction 'STOE X-AREA, STOE X-RED'
_computing_molecular_graphics 'DIAMOND 3.2'
_computing_publication_material 'WinGX publication routines (Farrugia, 1999)'
_computing_structure_refinement 'SHELXL-97 Sheldrick, G. M. (2008) Acta Cryst.'
_computing_structure_solution 'SHELXS-97 Sheldrick, G. M. (2008) Acta Cryst.'
_diffrn_ambient_temperature 213(2)
_diffrn_detector_area_resol_mean 6.67
_diffrn_measured_fraction_theta_full 0.984
_diffrn_measured_fraction_theta_max 0.984
_diffrn_measurement_device_type 'STOE IPDS-I'
_diffrn_measurement_method '\w scans'
_diffrn_radiation_monochromator graphite
_diffrn_radiation_source 'fine-focus sealed tube'
_diffrn_radiation_type MoK\a
_diffrn_radiation_wavelength 0.71073
_diffrn_reflns_av_R_equivalents 0.0368
_diffrn_reflns_av_sigmaI/netI 0.0448
_diffrn_reflns_limit_h_max 17
_diffrn_reflns_limit_h_min -19
_diffrn_reflns_limit_k_max 18
_diffrn_reflns_limit_k_min -8
_diffrn_reflns_limit_l_max 16
_diffrn_reflns_limit_l_min -13
_diffrn_reflns_number 7131
_diffrn_reflns_theta_full 28.00
_diffrn_reflns_theta_max 28.00
_diffrn_reflns_theta_min 1.90
_diffrn_standards_number none
_exptl_absorpt_coefficient_mu 0.936
_exptl_absorpt_correction_T_max 0.6520
_exptl_absorpt_correction_T_min 0.6520
_exptl_absorpt_correction_type numerical
_exptl_absorpt_process_details 'STOE X-RED'
_exptl_crystal_colour colourless
_exptl_crystal_density_diffrn 1.229
_exptl_crystal_description block
_exptl_crystal_F_000 1045
_exptl_crystal_size_max 0.50
_exptl_crystal_size_mid 0.50
_exptl_crystal_size_min 0.50
_refine_diff_density_max 0.805
_refine_diff_density_min -0.432
_refine_diff_density_rms 0.098
_refine_ls_abs_structure_details 'Flack H D (1983), Acta Cryst. A39, 876-881'
_refine_ls_abs_structure_Flack 0.03(5)
_refine_ls_extinction_method none
_refine_ls_goodness_of_fit_ref 0.901
_refine_ls_hydrogen_treatment constr
_refine_ls_matrix_type full
_refine_ls_number_parameters 163
_refine_ls_number_reflns 3019
_refine_ls_number_restraints 1
_refine_ls_restrained_S_all 0.901
_refine_ls_R_factor_all 0.0782
_refine_ls_R_factor_gt 0.0541
_refine_ls_shift/su_max 0.000
_refine_ls_shift/su_mean 0.000
_refine_ls_structure_factor_coef Fsqd
_refine_ls_weighting_details 'calc w=1/[\s^2^(Fo^2^)+(0.1118P)^2^+0.0000P] where P=(Fo^2^+2Fc^2^)/3'
_refine_ls_weighting_scheme calc
_refine_ls_wR_factor_gt 0.1426
_refine_ls_wR_factor_ref 0.1582
_reflns_number_gt 1901
_reflns_number_total 3019
_reflns_threshold_expression >2sigma(I)
_cod_data_source_file ic300235s_si_002_8.cif
_cod_data_source_block compound_5
_cod_database_code 4329345

loop_
_symmetry_equiv_pos_as_xyz
'x, y, z'
'-x+1/2, y+1/2, z+1/2'
'-x, -y, z'
'x+1/2, -y+1/2, z+1/2'
'-y+1/2, -x+1/2, z+1/2'
'y, -x, z'
'-y, x, z'
'y+1/2, x+1/2, z+1/2'

loop_
_atom_site_label
_atom_site_type_symbol
_atom_site_fract_x
_atom_site_fract_y
_atom_site_fract_z
_atom_site_U_iso_or_equiv
_atom_site_adp_type
_atom_site_occupancy
_atom_site_symmetry_multiplicity
_atom_site_calc_flag
_atom_site_refinement_flags
C1 C 0.6647(3) 0.9198(3) 0.0555(4) 0.0400(10) Uani 1 1 d .
C2 C 0.7266(3) 0.8711(3) 0.1301(3) 0.0409(10) Uani 1 1 d .
C3 C 0.7977(4) 0.8158(4) 0.0934(4) 0.0534(14) Uani 1 1 d .
H3 H 0.8083 0.8114 0.0216 0.064 Uiso 1 1 calc R
C4 C 0.8535(4) 0.7667(4) 0.1624(4) 0.0557(14) Uani 1 1 d .
H4 H 0.9015 0.7297 0.1380 0.067 Uiso 1 1 calc R
C5 C 0.8358(3) 0.7744(4) 0.2677(4) 0.0456(11) Uani 1 1 d .
C6 C 0.7663(4) 0.8272(4) 0.3050(4) 0.0493(12) Uani 1 1 d .
H6 H 0.7563 0.8312 0.3769 0.059 Uiso 1 1 calc R
C7 C 0.7109(4) 0.8746(4) 0.2375(4) 0.0490(12) Uani 1 1 d .
H7 H 0.6620 0.9096 0.2635 0.059 Uiso 1 1 calc R
C8 C 0.9393(5) 0.7583(4) 0.4212(5) 0.0653(16) Uani 1 1 d .
H8 H 0.9422 0.8212 0.4364 0.078 Uiso 1 1 calc R
C9 C 0.9053(3) 0.6305(3) 0.3447(4) 0.0395(10) Uani 1 1 d .
C10 C 0.8654(4) 0.5630(4) 0.2734(4) 0.0546(13) Uani 1 1 d .
H10A H 0.9043 0.5570 0.2127 0.082 Uiso 1 1 calc R
H10B H 0.8049 0.5832 0.2522 0.082 Uiso 1 1 calc R
H10C H 0.8606 0.5042 0.3081 0.082 Uiso 1 1 calc R
N2 N 0.9802(3) 0.6952(3) 0.4760(3) 0.0576(12) Uani 1 1 d .
N1 N 0.9583(3) 0.6138(3) 0.4260(3) 0.0416(9) Uani 1 1 d .
N3 N 0.8917(3) 0.7225(3) 0.3395(3) 0.0456(10) Uani 1 1 d .
O1 O 0.5957(2) 0.9599(3) 0.0973(3) 0.0461(8) Uani 1 1 d .
O2 O 0.6819(3) 0.9200(3) -0.0392(3) 0.0595(10) Uani 1 1 d .
O3 O 1.0000 1.0000 0.270(3) 0.063(8) Uani 0.25 4 d SP
O4 O 0.8368(8) 0.8925(12) 0.8326(10) 0.125(5) Uani 0.50 1 d P
O5 O 0.8262(8) 0.9172(10) 0.6106(9) 0.110(4) Uani 0.50 1 d P
ZN2 Zn 0.5000 1.0000 0.0000(2) 0.03534(18) Uani 1 2 d S

loop_
_atom_site_aniso_label
_atom_site_aniso_U_11
_atom_site_aniso_U_22
_atom_site_aniso_U_33
_atom_site_aniso_U_23
_atom_site_aniso_U_13
_atom_site_aniso_U_12
C1 0.034(2) 0.039(2) 0.047(3) 0.000(2) -0.003(2) -0.001(2)
C2 0.038(2) 0.039(2) 0.046(3) -0.0013(19) -0.0003(19) 0.005(2)
C3 0.047(3) 0.071(4) 0.042(2) 0.003(3) 0.006(2) 0.019(3)
C4 0.045(3) 0.069(4) 0.053(3) 0.008(3) 0.006(2) 0.019(3)
C5 0.046(3) 0.049(3) 0.042(3) 0.008(2) -0.005(2) 0.006(2)
C6 0.053(3) 0.051(3) 0.044(3) -0.002(2) 0.002(2) 0.016(3)
C7 0.050(3) 0.052(3) 0.046(3) -0.003(2) -0.002(2) 0.016(2)
C8 0.085(4) 0.042(3) 0.069(4) -0.006(3) -0.025(3) 0.007(3)
C9 0.036(2) 0.041(2) 0.041(2) 0.003(2) 0.001(2) 0.0019(19)
C10 0.065(3) 0.047(3) 0.052(3) 0.005(2) -0.005(3) 0.000(3)
N2 0.072(3) 0.041(2) 0.060(3) 0.0010(19) -0.024(2) 0.006(2)
N1 0.045(2) 0.038(2) 0.0414(19) 0.0035(17) -0.0078(19) 0.0015(19)
N3 0.046(2) 0.043(2) 0.048(2) 0.0077(18) -0.0102(18) 0.0083(19)
O1 0.0418(19) 0.0475(19) 0.0490(17) -0.0024(16) -0.0068(16) 0.0102(16)
O2 0.059(2) 0.077(3) 0.0431(18) 0.0073(18) 0.0004(16) 0.017(2)
O3 0.064(11) 0.064(11) 0.06(2) 0.000 0.000 0.000
O4 0.073(7) 0.192(14) 0.111(8) 0.031(10) 0.027(7) 0.025(8)
O5 0.095(8) 0.134(10) 0.102(8) 0.012(8) 0.007(7) 0.001(7)
ZN2 0.0349(4) 0.0358(4) 0.0354(3) 0.000 0.000 0.0007(3)

loop_
_atom_type_symbol
_atom_type_description
_atom_type_scat_dispersion_real
_atom_type_scat_dispersion_imag
_atom_type_scat_source
C C 0.0033 0.0016 'International Tables Vol C Tables 4.2.6.8 and 6.1.1.4'
H H 0.0000 0.0000 'International Tables Vol C Tables 4.2.6.8 and 6.1.1.4'
N N 0.0061 0.0033 'International Tables Vol C Tables 4.2.6.8 and 6.1.1.4'
O O 0.0106 0.0060 'International Tables Vol C Tables 4.2.6.8 and 6.1.1.4'
Zn Zn 0.2839 1.4301 'International Tables Vol C Tables 4.2.6.8 and 6.1.1.4'

loop_
_geom_angle_atom_site_label_1
_geom_angle_atom_site_label_2
_geom_angle_atom_site_label_3
_geom_angle
_geom_angle_site_symmetry_1
_geom_angle_site_symmetry_3
O2 C1 O1 124.5(5) . .
O2 C1 C2 120.6(4) . .
O1 C1 C2 114.9(4) . .
C3 C2 C7 118.4(4) . .
C3 C2 C1 120.3(4) . .
C7 C2 C1 121.1(4) . .
C2 C3 C4 120.7(5) . .
C2 C3 H3 119.6 . .
C4 C3 H3 119.6 . .
C5 C4 C3 118.2(5) . .
C5 C4 H4 120.9 . .
C3 C4 H4 120.9 . .
C6 C5 C4 122.0(5) . .
C6 C5 N3 119.4(4) . .
C4 C5 N3 118.6(5) . .
C5 C6 C7 120.0(5) . .
C5 C6 H6 120.0 . .
C7 C6 H6 120.0 . .
C6 C7 C2 120.6(5) . .
C6 C7 H7 119.7 . .
C2 C7 H7 119.7 . .
N2 C8 N3 112.4(5) . .
N2 C8 H8 123.8 . .
N3 C8 H8 123.8 . .
N1 C9 N3 107.9(4) . .
N1 C9 C10 127.1(4) . .
N3 C9 C10 125.0(4) . .
C9 C10 H10A 109.5 . .
C9 C10 H10B 109.5 . .
H10A C10 H10B 109.5 . .
C9 C10 H10C 109.5 . .
H10A C10 H10C 109.5 . .
H10B C10 H10C 109.5 . .
C8 N2 N1 104.3(4) . .
C9 N1 N2 110.1(4) . .
C9 N1 ZN2 134.8(3) . 2_645
N2 N1 ZN2 114.7(3) . 2_645
C9 N3 C8 105.4(4) . .
C9 N3 C5 129.1(4) . .
C8 N3 C5 125.5(4) . .
C1 O1 ZN2 115.3(3) . .
O1 ZN2 O1 100.8(2) 3_675 .
O1 ZN2 N1 105.75(16) 3_675 2_654
O1 ZN2 N1 109.48(17) . 2_654
O1 ZN2 N1 109.48(17) 3_675 4_464
O1 ZN2 N1 105.75(16) . 4_464
N1 ZN2 N1 123.3(3) 2_654 4_464

loop_
_geom_bond_atom_site_label_1
_geom_bond_atom_site_label_2
_geom_bond_distance
_geom_bond_site_symmetry_2
C1 O2 1.246(6) .
C1 O1 1.283(6) .
C1 C2 1.498(6) .
C2 C3 1.397(7) .
C2 C7 1.404(7) .
C3 C4 1.402(7) .
C3 H3 0.9400 .
C4 C5 1.385(7) .
C4 H4 0.9400 .
C5 C6 1.361(7) .
C5 N3 1.448(6) .
C6 C7 1.374(7) .
C6 H6 0.9400 .
C7 H7 0.9400 .
C8 N2 1.305(7) .
C8 N3 1.365(7) .
C8 H8 0.9400 .
C9 N1 1.325(6) .
C9 N3 1.359(6) .
C9 C10 1.469(7) .
C10 H10A 0.9700 .
C10 H10B 0.9700 .
C10 H10C 0.9700 .
N2 N1 1.389(6) .
N1 ZN2 2.009(4) 2_645
O1 ZN2 1.966(4) .
ZN2 O1 1.966(4) 3_675
ZN2 N1 2.009(4) 2_654
ZN2 N1 2.009(4) 4_464
